data_1515569
loop_
_publ_author_name
'Vecchione, Matthew K.'
'Sun, Aaron X.'
'Seidel, Daniel'

_publ_section_title
;
 Divergent reactions of indoles with aminobenzaldehydes: indole
 ring-opening vs. annulation and facile synthesis of neocryptolepine
;
_journal_issue 11
_journal_name_full 'Chemical Science'
_journal_page_first 2178
_journal_paper_doi 10.1039/c1sc00506e
_journal_volume 2
_journal_year 2011
_chemical_formula_sum 'C22 H16 N2'
_chemical_formula_weight 308.37
_chemical_name_systematic
;
?
;
_space_group_IT_number 14
_symmetry_cell_setting monoclinic
_symmetry_space_group_name_Hall '-P 2ybc'
_symmetry_space_group_name_H-M 'P 1 21/c 1'
_atom_sites_solution_hydrogens geom
_atom_sites_solution_primary direct
_atom_sites_solution_secondary difmap
_audit_creation_method SHELXL-97
_cell_angle_alpha 90.00
_cell_angle_beta 94.317(2)
_cell_angle_gamma 90.00
_cell_formula_units_Z 4
_cell_length_a 14.9876(13)
_cell_length_b 5.6399(5)
_cell_length_c 18.1283(16)
_cell_measurement_reflns_used 6015
_cell_measurement_temperature 100(2)
_cell_measurement_theta_max 31.92
_cell_measurement_theta_min 2.54
_cell_volume 1528.0(2)
_computing_cell_refinement 'Bruker SAINT'
_computing_data_collection 'Bruker SMART'
_computing_data_reduction 'Bruker SAINT'
_computing_molecular_graphics 'Bruker SHELXTL'
_computing_publication_material 'Bruker SHELXTL'
_computing_structure_refinement 'SHELXL-97 (Sheldrick, 2008)'
_computing_structure_solution 'SHELXS-97 (Sheldrick, 2008)'
_diffrn_ambient_temperature 100(2)
_diffrn_measured_fraction_theta_full 0.995
_diffrn_measured_fraction_theta_max 0.995
_diffrn_measurement_device_type 'Bruker APEX SMART CCD'
_diffrn_measurement_method '\f and \w scans'
_diffrn_radiation_monochromator graphite
_diffrn_radiation_source 'fine-focus sealed tube'
_diffrn_radiation_type MoK\a
_diffrn_radiation_wavelength 0.71073
_diffrn_reflns_av_R_equivalents 0.0361
_diffrn_reflns_av_sigmaI/netI 0.0350
_diffrn_reflns_limit_h_max 21
_diffrn_reflns_limit_h_min -20
_diffrn_reflns_limit_k_max 8
_diffrn_reflns_limit_k_min -7
_diffrn_reflns_limit_l_max 25
_diffrn_reflns_limit_l_min -25
_diffrn_reflns_number 16429
_diffrn_reflns_theta_full 30.51
_diffrn_reflns_theta_max 30.51
_diffrn_reflns_theta_min 2.25
_exptl_absorpt_coefficient_mu 0.079
_exptl_absorpt_correction_T_max 0.9984
_exptl_absorpt_correction_T_min 0.9774
_exptl_absorpt_correction_type multi-scan
_exptl_absorpt_process_details 'Bruker SAINT (SADABS)'
_exptl_crystal_colour orange
_exptl_crystal_density_diffrn 1.340
_exptl_crystal_density_method 'not measured'
_exptl_crystal_description needles
_exptl_crystal_F_000 648
_exptl_crystal_size_max 0.29
_exptl_crystal_size_mid 0.11
_exptl_crystal_size_min 0.02
_refine_diff_density_max 0.468
_refine_diff_density_min -0.219
_refine_diff_density_rms 0.055
_refine_ls_extinction_method none
_refine_ls_goodness_of_fit_ref 1.009
_refine_ls_hydrogen_treatment constr
_refine_ls_matrix_type full
_refine_ls_number_parameters 217
_refine_ls_number_reflns 4628
_refine_ls_number_restraints 0
_refine_ls_restrained_S_all 1.009
_refine_ls_R_factor_all 0.0667
_refine_ls_R_factor_gt 0.0511
_refine_ls_shift/su_max 0.000
_refine_ls_shift/su_mean 0.000
_refine_ls_structure_factor_coef Fsqd
_refine_ls_weighting_details 'calc w=1/[\s^2^(Fo^2^)+(0.0630P)^2^+0.6300P] where P=(Fo^2^+2Fc^2^)/3'
_refine_ls_weighting_scheme calc
_refine_ls_wR_factor_gt 0.1199
_refine_ls_wR_factor_ref 0.1292
_reflns_number_gt 3687
_reflns_number_total 4628
_reflns_threshold_expression >2sigma(I)
_cod_data_source_file c1sc00506e.txt
_cod_data_source_block aaron002
_cod_depositor_comments
;
The following automatic conversions were performed:

'_symmetry_cell_setting' value 'Monoclinic' changed to 'monoclinic'
according to
/usr/data/users/saulius/automatic-downloads/retrospective/RSC/lib/dictionaries/cif_core.dic
dictionary named 'cif_core.dic' version 2.4.2 from 2011-04-26.

Automatic conversion script
Id: cif_fix_values 2281 2013-09-26 08:29:07Z andrius 
;
_cod_original_sg_symbol_H-M P2(1)/c
_cod_database_code 1515569

loop_
_symmetry_equiv_pos_as_xyz
'x, y, z'
'-x, y+1/2, -z+1/2'
'-x, -y, -z'
'x, -y-1/2, z-1/2'

loop_
_atom_site_label
_atom_site_type_symbol
_atom_site_fract_x
_atom_site_fract_y
_atom_site_fract_z
_atom_site_U_iso_or_equiv
_atom_site_adp_type
_atom_site_occupancy
_atom_site_symmetry_multiplicity
_atom_site_calc_flag
_atom_site_refinement_flags
N1 N 0.23565(6) -0.13030(19) 0.38146(5) 0.0163(2) Uani 1 1 d .
N2 N 0.27165(7) 0.17632(19) 0.29892(6) 0.0179(2) Uani 1 1 d .
C1 C 0.33704(8) 0.3557(2) 0.30452(6) 0.0170(2) Uani 1 1 d .
C2 C 0.35084(8) 0.5298(2) 0.25231(7) 0.0201(2) Uani 1 1 d .
H2 H 0.3150 0.5354 0.2068 0.024 Uiso 1 1 calc R
C3 C 0.41820(8) 0.6954(2) 0.26805(7) 0.0215(3) Uani 1 1 d .
H3 H 0.4286 0.8143 0.2326 0.026 Uiso 1 1 calc R
C4 C 0.47100(8) 0.6906(2) 0.33508(7) 0.0215(3) Uani 1 1 d .
H4 H 0.5167 0.8058 0.3445 0.026 Uiso 1 1 calc R
C5 C 0.45717(8) 0.5191(2) 0.38792(7) 0.0188(2) Uani 1 1 d .
H5 H 0.4925 0.5167 0.4337 0.023 Uiso 1 1 calc R
C6 C 0.39049(7) 0.3506(2) 0.37260(6) 0.0162(2) Uani 1 1 d .
C7 C 0.35639(7) 0.1528(2) 0.41271(6) 0.0156(2) Uani 1 1 d .
C8 C 0.37485(8) 0.0499(2) 0.47974(6) 0.0169(2) Uani 1 1 d .
H8 H 0.4219 0.1087 0.5127 0.020 Uiso 1 1 calc R
C9 C 0.32257(8) -0.1481(2) 0.50010(6) 0.0168(2) Uani 1 1 d .
C10 C 0.33930(8) -0.2625(2) 0.56897(7) 0.0205(3) Uani 1 1 d .
H10 H 0.3871 -0.2083 0.6021 0.025 Uiso 1 1 calc R
C11 C 0.28818(9) -0.4505(2) 0.58929(7) 0.0239(3) Uani 1 1 d .
H11 H 0.3009 -0.5264 0.6357 0.029 Uiso 1 1 calc R
C12 C 0.21726(9) -0.5288(2) 0.54079(7) 0.0232(3) Uani 1 1 d .
H12 H 0.1812 -0.6571 0.5549 0.028 Uiso 1 1 calc R
C13 C 0.19894(8) -0.4226(2) 0.47285(7) 0.0201(2) Uani 1 1 d .
H13 H 0.1502 -0.4775 0.4408 0.024 Uiso 1 1 calc R
C14 C 0.25182(8) -0.2341(2) 0.45079(6) 0.0164(2) Uani 1 1 d .
C15 C 0.28433(7) 0.0608(2) 0.36198(6) 0.0156(2) Uani 1 1 d .
C16 C 0.16361(8) -0.2162(2) 0.32900(6) 0.0177(2) Uani 1 1 d .
H16A H 0.1642 -0.3917 0.3289 0.021 Uiso 1 1 calc R
H16B H 0.1752 -0.1620 0.2787 0.021 Uiso 1 1 calc R
C17 C 0.07163(8) -0.1312(2) 0.34694(6) 0.0168(2) Uani 1 1 d .
C18 C 0.06047(9) 0.0614(2) 0.39265(8) 0.0261(3) Uani 1 1 d .
H18 H 0.1114 0.1374 0.4164 0.031 Uiso 1 1 calc R
C19 C -0.02483(9) 0.1447(3) 0.40419(9) 0.0307(3) Uani 1 1 d .
H19 H -0.0318 0.2771 0.4356 0.037 Uiso 1 1 calc R
C20 C -0.09940(9) 0.0352(3) 0.36997(8) 0.0258(3) Uani 1 1 d .
H20 H -0.1575 0.0933 0.3774 0.031 Uiso 1 1 calc R
C21 C -0.08914(8) -0.1591(3) 0.32499(7) 0.0233(3) Uani 1 1 d .
H21 H -0.1403 -0.2351 0.3016 0.028 Uiso 1 1 calc R
C22 C -0.00392(8) -0.2436(2) 0.31393(7) 0.0205(2) Uani 1 1 d .
H22 H 0.0028 -0.3790 0.2837 0.025 Uiso 1 1 calc R

loop_
_atom_site_aniso_label
_atom_site_aniso_U_11
_atom_site_aniso_U_22
_atom_site_aniso_U_33
_atom_site_aniso_U_23
_atom_site_aniso_U_13
_atom_site_aniso_U_12
N1 0.0146(4) 0.0189(5) 0.0151(4) -0.0009(4) -0.0005(3) -0.0003(4)
N2 0.0162(4) 0.0204(5) 0.0169(5) 0.0007(4) -0.0005(3) 0.0002(4)
C1 0.0142(5) 0.0199(6) 0.0171(5) -0.0014(4) 0.0021(4) 0.0022(4)
C2 0.0195(5) 0.0235(6) 0.0176(5) 0.0010(5) 0.0024(4) 0.0017(5)
C3 0.0238(6) 0.0212(6) 0.0203(6) 0.0014(5) 0.0075(5) 0.0000(5)
C4 0.0210(6) 0.0218(6) 0.0226(6) -0.0041(5) 0.0067(5) -0.0036(5)
C5 0.0169(5) 0.0218(6) 0.0179(5) -0.0050(5) 0.0027(4) -0.0002(4)
C6 0.0148(5) 0.0189(6) 0.0152(5) -0.0019(4) 0.0028(4) 0.0018(4)
C7 0.0128(5) 0.0182(6) 0.0159(5) -0.0033(4) 0.0013(4) 0.0013(4)
C8 0.0144(5) 0.0206(6) 0.0157(5) -0.0031(4) 0.0004(4) 0.0021(4)
C9 0.0164(5) 0.0182(6) 0.0157(5) -0.0017(4) 0.0017(4) 0.0034(4)
C10 0.0222(6) 0.0230(6) 0.0161(5) -0.0003(5) 0.0010(4) 0.0045(5)
C11 0.0294(7) 0.0229(7) 0.0196(6) 0.0037(5) 0.0038(5) 0.0058(5)
C12 0.0279(6) 0.0172(6) 0.0251(6) 0.0024(5) 0.0065(5) 0.0014(5)
C13 0.0201(5) 0.0178(6) 0.0225(6) -0.0007(5) 0.0028(4) 0.0009(4)
C14 0.0167(5) 0.0168(6) 0.0159(5) -0.0006(4) 0.0021(4) 0.0032(4)
C15 0.0132(5) 0.0172(5) 0.0163(5) -0.0019(4) 0.0012(4) 0.0008(4)
C16 0.0164(5) 0.0188(6) 0.0175(5) -0.0034(4) -0.0012(4) -0.0007(4)
C17 0.0156(5) 0.0170(6) 0.0177(5) 0.0009(4) -0.0004(4) -0.0005(4)
C18 0.0181(6) 0.0230(7) 0.0366(7) -0.0098(6) -0.0006(5) -0.0009(5)
C19 0.0229(6) 0.0254(7) 0.0439(8) -0.0112(6) 0.0039(6) 0.0034(5)
C20 0.0174(6) 0.0272(7) 0.0331(7) 0.0032(6) 0.0036(5) 0.0023(5)
C21 0.0163(5) 0.0291(7) 0.0240(6) 0.0027(5) -0.0014(4) -0.0049(5)
C22 0.0203(6) 0.0222(6) 0.0188(5) -0.0017(5) 0.0002(4) -0.0038(5)

loop_
_atom_type_symbol
_atom_type_description
_atom_type_scat_dispersion_real
_atom_type_scat_dispersion_imag
_atom_type_scat_source
C C 0.0033 0.0016 'International Tables Vol C Tables 4.2.6.8 and 6.1.1.4'
H H 0.0000 0.0000 'International Tables Vol C Tables 4.2.6.8 and 6.1.1.4'
N N 0.0061 0.0033 'International Tables Vol C Tables 4.2.6.8 and 6.1.1.4'

loop_
_geom_angle_atom_site_label_1
_geom_angle_atom_site_label_2
_geom_angle_atom_site_label_3
_geom_angle
C15 N1 C14 120.44(10)
C15 N1 C16 118.39(10)
C14 N1 C16 121.11(10)
C15 N2 C1 103.82(9)
C2 C1 N2 126.68(11)
C2 C1 C6 120.20(11)
N2 C1 C6 113.11(10)
C3 C2 C1 118.56(11)
C3 C2 H2 120.7
C1 C2 H2 120.7
C2 C3 C4 121.34(12)
C2 C3 H3 119.3
C4 C3 H3 119.3
C5 C4 C3 120.58(12)
C5 C4 H4 119.7
C3 C4 H4 119.7
C4 C5 C6 118.71(11)
C4 C5 H5 120.6
C6 C5 H5 120.6
C5 C6 C1 120.61(11)
C5 C6 C7 134.59(11)
C1 C6 C7 104.78(10)
C8 C7 C6 136.46(11)
C8 C7 C15 120.24(11)
C6 C7 C15 103.30(10)
C7 C8 C9 119.16(11)
C7 C8 H8 120.4
C9 C8 H8 120.4
C10 C9 C14 118.40(11)
C10 C9 C8 121.45(11)
C14 C9 C8 120.16(11)
C11 C10 C9 121.62(12)
C11 C10 H10 119.2
C9 C10 H10 119.2
C10 C11 C12 119.17(12)
C10 C11 H11 120.4
C12 C11 H11 120.4
C13 C12 C11 121.03(12)
C13 C12 H12 119.5
C11 C12 H12 119.5
C12 C13 C14 120.36(12)
C12 C13 H13 119.8
C14 C13 H13 119.8
N1 C14 C13 120.86(11)
N1 C14 C9 119.75(11)
C13 C14 C9 119.38(11)
N2 C15 N1 124.83(10)
N2 C15 C7 114.98(11)
N1 C15 C7 120.19(10)
N1 C16 C17 113.15(10)
N1 C16 H16A 108.9
C17 C16 H16A 108.9
N1 C16 H16B 108.9
C17 C16 H16B 108.9
H16A C16 H16B 107.8
C18 C17 C22 118.92(11)
C18 C17 C16 121.93(11)
C22 C17 C16 119.09(11)
C17 C18 C19 120.56(12)
C17 C18 H18 119.7
C19 C18 H18 119.7
C20 C19 C18 120.14(13)
C20 C19 H19 119.9
C18 C19 H19 119.9
C21 C20 C19 119.81(12)
C21 C20 H20 120.1
C19 C20 H20 120.1
C20 C21 C22 120.06(12)
C20 C21 H21 120.0
C22 C21 H21 120.0
C21 C22 C17 120.48(12)
C21 C22 H22 119.8
C17 C22 H22 119.8

loop_
_geom_bond_atom_site_label_1
_geom_bond_atom_site_label_2
_geom_bond_distance
N1 C15 1.3628(15)
N1 C14 1.3911(15)
N1 C16 1.4663(15)
N2 C15 1.3172(15)
N2 C1 1.4069(16)
C1 C2 1.3901(17)
C1 C6 1.4201(16)
C2 C3 1.3890(18)
C2 H2 0.9500
C3 C4 1.3995(18)
C3 H3 0.9500
C4 C5 1.3881(18)
C4 H4 0.9500
C5 C6 1.3918(17)
C5 H5 0.9500
C6 C7 1.4457(17)
C7 C8 1.3562(16)
C7 C15 1.4602(16)
C8 C9 1.4286(17)
C8 H8 0.9500
C9 C10 1.4110(17)
C9 C14 1.4198(16)
C10 C11 1.3747(19)
C10 H10 0.9500
C11 C12 1.3989(19)
C11 H11 0.9500
C12 C13 1.3782(18)
C12 H12 0.9500
C13 C14 1.4024(18)
C13 H13 0.9500
C16 C17 1.5177(16)
C16 H16A 0.9900
C16 H16B 0.9900
C17 C18 1.3840(18)
C17 C22 1.3930(16)
C18 C19 1.3926(18)
C18 H18 0.9500
C19 C20 1.3825(19)
C19 H19 0.9500
C20 C21 1.381(2)
C20 H20 0.9500
C21 C22 1.3919(18)
C21 H21 0.9500
C22 H22 0.9500

loop_
_geom_torsion_atom_site_label_1
_geom_torsion_atom_site_label_2
_geom_torsion_atom_site_label_3
_geom_torsion_atom_site_label_4
_geom_torsion
C15 N2 C1 C2 -178.81(12)
C15 N2 C1 C6 -0.35(13)
N2 C1 C2 C3 179.00(11)
C6 C1 C2 C3 0.65(17)
C1 C2 C3 C4 -0.61(18)
C2 C3 C4 C5 -0.07(19)
C3 C4 C5 C6 0.69(18)
C4 C5 C6 C1 -0.65(17)
C4 C5 C6 C7 -179.02(12)
C2 C1 C6 C5 -0.03(17)
N2 C1 C6 C5 -178.59(10)
C2 C1 C6 C7 178.77(11)
N2 C1 C6 C7 0.21(13)
C5 C6 C7 C8 -0.7(2)
C1 C6 C7 C8 -179.24(13)
C5 C6 C7 C15 178.56(13)
C1 C6 C7 C15 0.01(12)
C6 C7 C8 C9 178.75(12)
C15 C7 C8 C9 -0.41(17)
C7 C8 C9 C10 179.64(11)
C7 C8 C9 C14 -0.50(17)
C14 C9 C10 C11 -0.99(18)
C8 C9 C10 C11 178.88(12)
C9 C10 C11 C12 -0.67(19)
C10 C11 C12 C13 1.0(2)
C11 C12 C13 C14 0.44(19)
C15 N1 C14 C13 176.55(11)
C16 N1 C14 C13 -0.69(17)
C15 N1 C14 C9 -3.28(16)
C16 N1 C14 C9 179.47(10)
C12 C13 C14 N1 178.04(11)
C12 C13 C14 C9 -2.12(18)
C10 C9 C14 N1 -177.79(10)
C8 C9 C14 N1 2.34(17)
C10 C9 C14 C13 2.37(17)
C8 C9 C14 C13 -177.50(11)
C1 N2 C15 N1 -179.98(11)
C1 N2 C15 C7 0.36(13)
C14 N1 C15 N2 -177.26(11)
C16 N1 C15 N2 0.06(17)
C14 N1 C15 C7 2.39(16)
C16 N1 C15 C7 179.70(10)
C8 C7 C15 N2 179.16(11)
C6 C7 C15 N2 -0.25(13)
C8 C7 C15 N1 -0.52(17)
C6 C7 C15 N1 -179.93(10)
C15 N1 C16 C17 -99.36(12)
C14 N1 C16 C17 77.93(14)
N1 C16 C17 C18 18.72(17)
N1 C16 C17 C22 -164.13(11)
C22 C17 C18 C19 -1.4(2)
C16 C17 C18 C19 175.76(13)
C17 C18 C19 C20 0.0(2)
C18 C19 C20 C21 0.8(2)
C19 C20 C21 C22 -0.3(2)
C20 C21 C22 C17 -1.1(2)
C18 C17 C22 C21 1.93(19)
C16 C17 C22 C21 -175.30(11)
